data_2215303
loop_
_publ_author_name
'Xiao-Yan Wu'
'Dong-Sheng Zhu'
'Yan-Hua Wang'
'Chao-Guang Zhu'

_publ_section_title
;
 2-[2-(1,3-Dioxoisoindolin-2-yl)phenyl]isoindoline-1,3-dione
;
_journal_coeditor_code XU2298
_journal_issue 9
_journal_name_full 'Acta Crystallographica Section E'
_journal_page_first o3694
_journal_page_last o3694
_journal_paper_doi 10.1107/S1600536807037038
_journal_volume 63
_journal_year 2007
_chemical_formula_iupac 'C22 H12 N2 O4'
_chemical_formula_moiety 'C22 H12 N2 O4'
_chemical_formula_sum 'C22 H12 N2 O4'
_chemical_formula_weight 368.34
_chemical_name_systematic
;
2-[2-(1,3-Dioxoisoindolin-2-yl)phenyl]isoindoline-1,3-dione
;
_space_group_IT_number 14
_symmetry_cell_setting monoclinic
_symmetry_space_group_name_Hall '-P 2yn'
_symmetry_space_group_name_H-M 'P 1 21/n 1'
_atom_sites_solution_hydrogens geom
_atom_sites_solution_primary direct
_atom_sites_solution_secondary difmap
_audit_creation_method SHELXL97
_cell_angle_alpha 90.00
_cell_angle_beta 116.7800(10)
_cell_angle_gamma 90.00
_cell_formula_units_Z 4
_cell_length_a 10.7765(10)
_cell_length_b 16.9259(17)
_cell_length_c 10.8518(10)
_cell_measurement_reflns_used 9771
_cell_measurement_temperature 293(2)
_cell_measurement_theta_max 26.0
_cell_measurement_theta_min 2.2
_cell_volume 1767.1(3)
_computing_cell_refinement 'SAINT (Bruker, 1999)'
_computing_data_collection 'SMART (Bruker, 1997)'
_computing_data_reduction SAINT
_computing_molecular_graphics 'SHELXTL-Plus (Sheldrick, 1990)'
_computing_publication_material SHELXTL-Plus
_computing_structure_refinement 'SHELXL97 (Sheldrick, 1997)'
_computing_structure_solution 'SHELXS97 (Sheldrick, 1997)'
_diffrn_ambient_temperature 293(2)
_diffrn_measured_fraction_theta_full 1.00
_diffrn_measured_fraction_theta_max 1.00
_diffrn_measurement_device_type 'Bruker SMART CCD area-detector'
_diffrn_measurement_method '\f and \w'
_diffrn_radiation_monochromator graphite
_diffrn_radiation_source 'fine-focus sealed tube'
_diffrn_radiation_type MoK\a
_diffrn_radiation_wavelength 0.71073
_diffrn_reflns_av_R_equivalents 0.050
_diffrn_reflns_av_sigmaI/netI 0.054
_diffrn_reflns_limit_h_max 13
_diffrn_reflns_limit_h_min -9
_diffrn_reflns_limit_k_max 20
_diffrn_reflns_limit_k_min -16
_diffrn_reflns_limit_l_max 13
_diffrn_reflns_limit_l_min -13
_diffrn_reflns_number 9771
_diffrn_reflns_theta_full 26.0
_diffrn_reflns_theta_max 26.0
_diffrn_reflns_theta_min 2.2
_diffrn_standards_interval_count 0
_diffrn_standards_interval_time 0
_diffrn_standards_number 0
_exptl_absorpt_coefficient_mu 0.097
_exptl_absorpt_correction_type none
_exptl_crystal_colour colourless
_exptl_crystal_density_diffrn 1.385
_exptl_crystal_density_method 'not measured'
_exptl_crystal_description block
_exptl_crystal_F_000 760
_exptl_crystal_size_max 0.35
_exptl_crystal_size_mid 0.33
_exptl_crystal_size_min 0.28
_refine_diff_density_max 0.20
_refine_diff_density_min -0.19
_refine_ls_extinction_method none
_refine_ls_goodness_of_fit_ref 0.951
_refine_ls_hydrogen_treatment constr
_refine_ls_matrix_type full
_refine_ls_number_parameters 253
_refine_ls_number_reflns 3476
_refine_ls_number_restraints 0
_refine_ls_restrained_S_all 0.951
_refine_ls_R_factor_all 0.061
_refine_ls_R_factor_gt 0.041
_refine_ls_shift/su_max 0.001
_refine_ls_shift/su_mean 0.000
_refine_ls_structure_factor_coef Fsqd
_refine_ls_weighting_details 'calc w = 1/[\s^2^(Fo^2^)+(0.0421P)^2^] where P=(Fo^2^+2Fc^2^)/3'
_refine_ls_weighting_scheme calc
_refine_ls_wR_factor_gt 0.086
_refine_ls_wR_factor_ref 0.094
_reflns_number_gt 2553
_reflns_number_total 3476
_reflns_threshold_expression I>2\s(I)
_cod_data_source_file xu2298.cif
_cod_data_source_block I
_cod_original_sg_symbol_H-M 'P 21/n'
_cod_database_code 2215303
_cod_database_fobs_code 2215303

loop_
_symmetry_equiv_pos_as_xyz
'x, y, z'
'-x+1/2, y+1/2, -z+1/2'
'-x, -y, -z'
'x-1/2, -y-1/2, z-1/2'

loop_
_atom_site_type_symbol
_atom_site_label
_atom_site_fract_x
_atom_site_fract_y
_atom_site_fract_z
_atom_site_U_iso_or_equiv
_atom_site_adp_type
_atom_site_calc_flag
_atom_site_refinement_flags
_atom_site_occupancy
O O1 0.45581(11) 0.01749(7) 0.14315(11) 0.0365(3) Uani d . 1
O O2 0.07744(11) 0.13152(8) 0.15937(12) 0.0437(4) Uani d . 1
O O3 0.74820(11) 0.10013(7) 0.38688(11) 0.0322(3) Uani d . 1
O O4 0.34849(12) 0.24241(7) 0.14859(13) 0.0411(3) Uani d . 1
N N1 0.28632(13) 0.07596(8) 0.18964(12) 0.0264(3) Uani d . 1
N N2 0.53713(12) 0.16715(8) 0.29363(13) 0.0257(3) Uani d . 1
C C1 0.34000(17) 0.04363(10) 0.10366(16) 0.0277(4) Uani d . 1
C C2 0.14769(16) 0.10141(10) 0.11178(16) 0.0296(4) Uani d . 1
C C3 0.66539(16) 0.14316(10) 0.29978(16) 0.0252(4) Uani d . 1
C C4 0.46318(17) 0.21605(10) 0.17971(16) 0.0296(4) Uani d . 1
C C11 0.36534(16) 0.09109(10) 0.33430(15) 0.0250(4) Uani d . 1
C C12 0.48509(16) 0.13677(10) 0.38461(16) 0.0251(4) Uani d . 1
C C13 0.55851(17) 0.15123(10) 0.52504(16) 0.0312(4) Uani d . 1
H H13A 0.6389 0.1817 0.5587 0.037 Uiso calc R 1
C C14 0.51259(18) 0.12054(11) 0.61507(17) 0.0339(4) Uani d . 1
H H14A 0.5619 0.1304 0.7092 0.041 Uiso calc R 1
C C15 0.39354(18) 0.07529(11) 0.56535(16) 0.0336(4) Uani d . 1
H H15A 0.3629 0.0544 0.6261 0.040 Uiso calc R 1
C C16 0.31966(17) 0.06088(10) 0.42531(16) 0.0301(4) Uani d . 1
H H16A 0.2389 0.0307 0.3921 0.036 Uiso calc R 1
C C21 0.22647(16) 0.05014(10) -0.03928(15) 0.0268(4) Uani d . 1
C C22 0.11188(16) 0.08397(10) -0.03443(16) 0.0283(4) Uani d . 1
C C23 -0.00825(18) 0.09885(11) -0.15363(17) 0.0352(4) Uani d . 1
H H23A -0.0856 0.1211 -0.1505 0.042 Uiso calc R 1
C C24 -0.00952(18) 0.07944(11) -0.27824(17) 0.0374(4) Uani d . 1
H H24A -0.0890 0.0892 -0.3602 0.045 Uiso calc R 1
C C25 0.10523(18) 0.04581(11) -0.28296(17) 0.0388(5) Uani d . 1
H H25A 0.1015 0.0332 -0.3680 0.047 Uiso calc R 1
C C26 0.22624(18) 0.03050(11) -0.16251(16) 0.0347(4) Uani d . 1
H H26A 0.3037 0.0079 -0.1652 0.042 Uiso calc R 1
C C31 0.67265(16) 0.18160(10) 0.18068(15) 0.0270(4) Uani d . 1
C C32 0.55298(16) 0.22536(10) 0.10967(16) 0.0295(4) Uani d . 1
C C33 0.53101(18) 0.26772(11) -0.00715(18) 0.0392(5) Uani d . 1
H H33A 0.4505 0.2973 -0.0546 0.047 Uiso calc R 1
C C34 0.63355(19) 0.26451(12) -0.05105(18) 0.0429(5) Uani d . 1
H H34A 0.6214 0.2921 -0.1298 0.051 Uiso calc R 1
C C35 0.75357(19) 0.22099(11) 0.02044(18) 0.0388(5) Uani d . 1
H H35A 0.8211 0.2203 -0.0107 0.047 Uiso calc R 1
C C36 0.77526(17) 0.17830(11) 0.13755(17) 0.0327(4) Uani d . 1
H H36A 0.8556 0.1487 0.1851 0.039 Uiso calc R 1

loop_
_atom_site_aniso_label
_atom_site_aniso_U_11
_atom_site_aniso_U_22
_atom_site_aniso_U_33
_atom_site_aniso_U_12
_atom_site_aniso_U_13
_atom_site_aniso_U_23
O1 0.0277(7) 0.0500(8) 0.0315(6) 0.0109(6) 0.0132(5) -0.0002(6)
O2 0.0273(7) 0.0680(10) 0.0370(7) 0.0069(6) 0.0156(6) -0.0122(6)
O3 0.0240(6) 0.0402(8) 0.0282(6) 0.0050(6) 0.0082(5) 0.0051(5)
O4 0.0267(7) 0.0422(8) 0.0558(8) 0.0104(6) 0.0199(6) 0.0156(6)
N1 0.0210(7) 0.0358(8) 0.0233(7) 0.0002(6) 0.0107(6) -0.0034(6)
N2 0.0197(7) 0.0312(8) 0.0268(7) 0.0019(6) 0.0112(6) 0.0054(6)
C1 0.0277(9) 0.0297(10) 0.0280(9) 0.0000(8) 0.0145(8) -0.0010(7)
C2 0.0228(9) 0.0361(11) 0.0305(9) -0.0017(8) 0.0124(8) -0.0034(8)
C3 0.0198(8) 0.0288(10) 0.0254(8) -0.0027(7) 0.0087(7) -0.0018(7)
C4 0.0247(9) 0.0293(10) 0.0339(9) 0.0008(8) 0.0123(8) 0.0039(8)
C11 0.0224(9) 0.0304(10) 0.0223(8) 0.0031(7) 0.0101(7) -0.0011(7)
C12 0.0225(8) 0.0281(9) 0.0260(8) 0.0024(7) 0.0122(7) 0.0019(7)
C13 0.0247(9) 0.0353(11) 0.0299(9) -0.0026(8) 0.0090(8) -0.0035(8)
C14 0.0342(10) 0.0432(12) 0.0220(8) 0.0019(9) 0.0107(8) -0.0014(8)
C15 0.0367(10) 0.0413(11) 0.0286(9) 0.0010(9) 0.0197(8) 0.0039(8)
C16 0.0267(9) 0.0343(11) 0.0331(9) -0.0029(8) 0.0168(8) -0.0006(8)
C21 0.0251(9) 0.0294(10) 0.0252(8) 0.0009(7) 0.0108(7) -0.0002(7)
C22 0.0244(9) 0.0328(10) 0.0273(9) -0.0019(8) 0.0113(7) -0.0035(7)
C23 0.0247(9) 0.0423(12) 0.0329(9) 0.0027(8) 0.0080(8) -0.0035(8)
C24 0.0338(10) 0.0401(11) 0.0276(9) 0.0002(9) 0.0043(8) 0.0007(8)
C25 0.0441(11) 0.0454(12) 0.0243(9) 0.0004(9) 0.0131(9) -0.0043(8)
C26 0.0366(10) 0.0402(11) 0.0294(9) 0.0046(9) 0.0167(8) -0.0024(8)
C31 0.0240(9) 0.0300(10) 0.0271(8) -0.0024(7) 0.0117(7) -0.0002(7)
C32 0.0245(9) 0.0335(10) 0.0309(9) -0.0004(8) 0.0127(8) 0.0041(8)
C33 0.0325(10) 0.0434(12) 0.0395(10) 0.0044(9) 0.0143(9) 0.0137(9)
C34 0.0461(12) 0.0509(13) 0.0350(10) -0.0047(10) 0.0214(9) 0.0104(9)
C35 0.0397(11) 0.0485(13) 0.0373(10) -0.0071(9) 0.0253(9) -0.0013(9)
C36 0.0278(9) 0.0378(11) 0.0340(9) -0.0005(8) 0.0152(8) -0.0010(8)

loop_
_atom_type_symbol
_atom_type_description
_atom_type_scat_dispersion_real
_atom_type_scat_dispersion_imag
_atom_type_scat_source
C C 0.0033 0.0016 'International Tables Vol C Tables 4.2.6.8 and 6.1.1.4'
H H 0.0000 0.0000 'International Tables Vol C Tables 4.2.6.8 and 6.1.1.4'
N N 0.0061 0.0033 'International Tables Vol C Tables 4.2.6.8 and 6.1.1.4'
O O 0.0106 0.0060 'International Tables Vol C Tables 4.2.6.8 and 6.1.1.4'

loop_
_geom_angle_atom_site_label_1
_geom_angle_atom_site_label_2
_geom_angle_atom_site_label_3
_geom_angle
C1 N1 C2 111.16(13)
C1 N1 C11 125.16(13)
C2 N1 C11 123.21(12)
C4 N2 C3 111.54(12)
C4 N2 C12 125.22(12)
C3 N2 C12 122.86(13)
O1 C1 N1 125.04(14)
O1 C1 C21 129.19(15)
N1 C1 C21 105.77(13)
O2 C2 N1 124.91(15)
O2 C2 C22 129.15(15)
N1 C2 C22 105.93(13)
O3 C3 N2 124.90(14)
O3 C3 C31 129.57(14)
N2 C3 C31 105.53(13)
O4 C4 N2 124.59(15)
O4 C4 C32 129.63(15)
N2 C4 C32 105.77(13)
C16 C11 C12 119.44(14)
C16 C11 N1 119.27(14)
C12 C11 N1 121.28(13)
C13 C12 C11 119.99(14)
C13 C12 N2 119.17(14)
C11 C12 N2 120.81(13)
C14 C13 C12 120.17(15)
C14 C13 H13A 119.9
C12 C13 H13A 119.9
C15 C14 C13 119.96(15)
C15 C14 H14A 120.0
C13 C14 H14A 120.0
C14 C15 C16 120.11(15)
C14 C15 H15A 119.9
C16 C15 H15A 119.9
C15 C16 C11 120.33(15)
C15 C16 H16A 119.8
C11 C16 H16A 119.8
C26 C21 C22 121.72(15)
C26 C21 C1 129.55(15)
C22 C21 C1 108.68(13)
C23 C22 C21 121.09(15)
C23 C22 C2 130.42(15)
C21 C22 C2 108.45(14)
C22 C23 C24 117.67(16)
C22 C23 H23A 121.2
C24 C23 H23A 121.2
C25 C24 C23 121.19(16)
C25 C24 H24A 119.4
C23 C24 H24A 119.4
C24 C25 C26 121.09(16)
C24 C25 H25A 119.5
C26 C25 H25A 119.5
C21 C26 C25 117.24(16)
C21 C26 H26A 121.4
C25 C26 H26A 121.4
C32 C31 C36 121.38(15)
C32 C31 C3 108.62(13)
C36 C31 C3 130.00(15)
C33 C32 C31 121.41(15)
C33 C32 C4 130.07(15)
C31 C32 C4 108.52(14)
C32 C33 C34 117.47(16)
C32 C33 H33A 121.3
C34 C33 H33A 121.3
C35 C34 C33 121.09(16)
C35 C34 H34A 119.5
C33 C34 H34A 119.5
C34 C35 C36 121.35(16)
C34 C35 H35A 119.3
C36 C35 H35A 119.3
C31 C36 C35 117.31(16)
C31 C36 H36A 121.3
C35 C36 H36A 121.3

loop_
_geom_bond_atom_site_label_1
_geom_bond_atom_site_label_2
_geom_bond_distance
O1 C1 1.2063(18)
O2 C2 1.2050(18)
O3 C3 1.2083(18)
O4 C4 1.2101(18)
N1 C1 1.4110(19)
N1 C2 1.412(2)
N1 C11 1.4320(18)
N2 C4 1.400(2)
N2 C3 1.4131(19)
N2 C12 1.4328(19)
C1 C21 1.485(2)
C2 C22 1.484(2)
C3 C31 1.480(2)
C4 C32 1.484(2)
C11 C16 1.385(2)
C11 C12 1.388(2)
C12 C13 1.386(2)
C13 C14 1.380(2)
C13 H13A 0.9300
C14 C15 1.378(2)
C14 H14A 0.9300
C15 C16 1.383(2)
C15 H15A 0.9300
C16 H16A 0.9300
C21 C26 1.377(2)
C21 C22 1.384(2)
C22 C23 1.380(2)
C23 C24 1.386(2)
C23 H23A 0.9300
C24 C25 1.383(2)
C24 H24A 0.9300
C25 C26 1.393(2)
C25 H25A 0.9300
C26 H26A 0.9300
C31 C32 1.382(2)
C31 C36 1.383(2)
C32 C33 1.381(2)
C33 C34 1.388(2)
C33 H33A 0.9300
C34 C35 1.383(2)
C34 H34A 0.9300
C35 C36 1.387(2)
C35 H35A 0.9300
C36 H36A 0.9300

loop_
_geom_hbond_atom_site_label_D
_geom_hbond_atom_site_label_H
_geom_hbond_atom_site_label_A
_geom_hbond_site_symmetry_A
_geom_hbond_distance_DH
_geom_hbond_distance_HA
_geom_hbond_distance_DA
_geom_hbond_angle_DHA
_geom_hbond_publ_flag
C13 H13A O4 4_666 0.93 2.39 3.321(2) 179 y
C24 H24A O3 1_454 0.93 2.51 3.405(2) 161 y
C26 H26A O1 3_655 0.93 2.53 3.434(2) 164 y
C34 H34A O2 4_665 0.93 2.48 3.410(2) 177 y
C36 H36A O2 1_655 0.93 2.55 3.255(2) 133 y

loop_
_cod_related_entry_id
_cod_related_entry_database
_cod_related_entry_code
1 ChemSpider 125457
